data_4101314
loop_
_publ_author_name
'Endo, Hisataka'
'Kawamoto, Tadashi'
'Mori, Takehiko'
'Terasaki, Ichiro'
'Kakiuchi, Toru'
'Sawa, Hiroshi'
'Kodani, Mie'
'Takimiya, Kazuo'
'Otsubo, Tetsuo'

_publ_section_title
;
 Current-induced metallic state in an organic (EDT-TSF)2GaCl4
 conductor.
;
_journal_issue 28
_journal_name_full 'Journal of the American Chemical Society'
_journal_page_first 9006
_journal_page_last 9007
_journal_paper_doi 10.1021/ja062277q
_journal_volume 128
_journal_year 2006
_chemical_formula_moiety '2(C8 H6 S2 Se4), Cl4 Ga '
_chemical_formula_sum 'C16 H12 Cl4 Ga S4 Se8'
_chemical_formula_weight 1175.72
_space_group_IT_number 11
_symmetry_cell_setting monoclinic
_symmetry_Int_Tables_number 11
_symmetry_space_group_name_Hall '-P 2yb'
_symmetry_space_group_name_H-M 'P 1 21/m 1'
_cell_angle_alpha 90
_cell_angle_beta 100.38(4)
_cell_angle_gamma 90
_cell_formula_units_Z 2
_cell_length_a 7.290(4)
_cell_length_b 30.690(6)
_cell_length_c 6.700(3)
_cell_measurement_reflns_used 25
_cell_measurement_temperature 293.2
_cell_measurement_theta_max 13.9
_cell_measurement_theta_min 12.6
_cell_volume 1474(1)
_computing_cell_refinement WinAFC
_computing_data_collection WinAFC
_computing_data_reduction 'teXsan Ver. 1.10'
_computing_publication_material 'teXsan Ver. 1.10'
_computing_structure_refinement 'teXsan Ver. 1.10'
_computing_structure_solution DirectMethod
_diffrn_measured_fraction_theta_full 0.9982
_diffrn_measured_fraction_theta_max 0.9982
_diffrn_measurement_device_type 'Rigaku AFC7R'
_diffrn_measurement_method \w
_diffrn_radiation_type 'Mo K\a'
_diffrn_radiation_wavelength 0.7107
_diffrn_reflns_av_R_equivalents 0.020
_diffrn_reflns_limit_h_max 10
_diffrn_reflns_limit_h_min 0
_diffrn_reflns_limit_k_max 43
_diffrn_reflns_limit_k_min 0
_diffrn_reflns_limit_l_max 9
_diffrn_reflns_limit_l_min -9
_diffrn_reflns_number 5202
_diffrn_reflns_theta_full 30.00
_diffrn_reflns_theta_max 30.00
_diffrn_standards_decay_% 0.03
_diffrn_standards_interval_count 150
_diffrn_standards_number 3
_exptl_absorpt_coefficient_mu 11.465
_exptl_absorpt_correction_T_max 0.404
_exptl_absorpt_correction_T_min 0.191
_exptl_absorpt_correction_type integration
_exptl_absorpt_process_details Coppens_numerical
_exptl_crystal_colour colorless
_exptl_crystal_density_diffrn 2.648
_exptl_crystal_density_method 'not measured'
_exptl_crystal_description prismatic
_exptl_crystal_size_max 0.220
_exptl_crystal_size_mid 0.140
_exptl_crystal_size_min 0.080
_refine_diff_density_max 0.81
_refine_diff_density_min -0.69
_refine_ls_extinction_method none
_refine_ls_goodness_of_fit_ref 1.105
_refine_ls_hydrogen_treatment refall
_refine_ls_number_parameters 178
_refine_ls_number_reflns 4367
_refine_ls_R_factor_gt 0.0374
_refine_ls_shift/su_max 0.0007
_refine_ls_structure_factor_coef Fsqd
_refine_ls_weighting_details 'w = 1/[\s^2^(Fo^2^) + (0.05000(Max(Fo^2^,0) + 2Fc^2^)/3)^2^]'
_refine_ls_weighting_scheme calc
_refine_ls_wR_factor_ref 0.1155
_reflns_number_gt 2610
_reflns_number_total 4367
_reflns_threshold_expression F^2^>2.0\s(F^2^)
_cod_data_source_file ja062277qsi20060607_125053.cif
_cod_data_source_block Cytidine_(Rigaku_Master_fo
_cod_original_formula_sum 'C16 H12 Cl4 Ga S4 Se8 '
_cod_database_code 4101314

loop_
_symmetry_equiv_pos_as_xyz
x,y,z
-x,1/2+y,-z
-x,-y,-z
x,1/2-y,z

loop_
_atom_site_label
_atom_site_type_symbol
_atom_site_fract_x
_atom_site_fract_y
_atom_site_fract_z
_atom_site_U_iso_or_equiv
_atom_site_adp_type
_atom_site_occupancy
_atom_site_calc_flag
_atom_site_refinement_flags
Se(1) Se 0.23164(9) 0.45044(2) 0.30776(9) 0.0329(2) Uani 1.00 d .
Se(2) Se 0.31182(9) 0.47751(2) 0.77230(9) 0.0328(2) Uani 1.00 d .
Se(3) Se 0.17437(10) 0.55453(2) 0.16928(9) 0.0376(2) Uani 1.00 d .
Se(4) Se 0.25691(9) 0.58460(2) 0.63099(10) 0.0375(2) Uani 1.00 d .
Ga(1) Ga 0.1325(2) 0.7500 -0.2490(2) 0.0385(3) Uani 1.00 d S
Cl(1) Cl 0.1116(5) 0.7500 -0.5767(4) 0.0601(9) Uani 1.00 d S
Cl(2) Cl -0.1455(4) 0.7500 -0.1773(4) 0.0564(8) Uani 1.00 d S
Cl(3) Cl 0.2841(3) 0.69223(7) -0.1255(3) 0.0676(7) Uani 1.00 d .
S(1) S 0.2560(3) 0.35366(5) 0.4048(3) 0.0406(5) Uani 1.00 d .
S(2) S 0.3467(3) 0.38394(5) 0.9173(2) 0.0390(4) Uani 1.00 d .
C(1) C 0.353(1) 0.3211(2) 0.622(1) 0.049(2) Uani 1.00 d .
C(2) C 0.277(1) 0.3316(2) 0.811(1) 0.042(2) Uani 1.00 d .
C(3) C 0.2728(8) 0.4058(2) 0.5081(9) 0.031(2) Uani 1.00 d .
C(4) C 0.3052(9) 0.4174(2) 0.7052(9) 0.032(2) Uani 1.00 d .
C(5) C 0.2541(8) 0.4959(2) 0.5001(8) 0.030(1) Uani 1.00 d .
C(6) C 0.2314(8) 0.5378(2) 0.4442(9) 0.031(2) Uani 1.00 d .
C(7) C 0.172(1) 0.6138(2) 0.232(1) 0.047(2) Uani 1.00 d .
C(8) C 0.206(1) 0.6260(2) 0.424(1) 0.047(2) Uani 1.00 d .
H(1) H 0.31(1) 0.295(2) 0.56(1) 0.07(2) Uiso 1.00 calc .
H(2) H 0.502(9) 0.324(2) 0.644(9) 0.04(1) Uiso 1.00 calc .
H(3) H 0.333(9) 0.309(2) 0.92(1) 0.06(2) Uiso 1.00 calc .
H(4) H 0.150(9) 0.326(2) 0.776(10) 0.04(1) Uiso 1.00 calc .
H(5) H 0.151(10) 0.633(2) 0.13(1) 0.06(2) Uiso 1.00 calc .
H(6) H 0.20(1) 0.650(2) 0.47(1) 0.06(2) Uiso 1.00 calc .

loop_
_atom_site_aniso_label
_atom_site_aniso_U_11
_atom_site_aniso_U_22
_atom_site_aniso_U_33
_atom_site_aniso_U_12
_atom_site_aniso_U_13
_atom_site_aniso_U_23
Se(1) 0.0460(4) 0.0298(3) 0.0225(3) -0.0021(3) 0.0052(3) -0.0024(2)
Se(2) 0.0442(4) 0.0312(3) 0.0227(3) -0.0018(3) 0.0049(3) -0.0030(2)
Se(3) 0.0458(4) 0.0381(4) 0.0293(3) 0.0050(3) 0.0076(3) 0.0046(3)
Se(4) 0.0435(4) 0.0323(3) 0.0379(4) -0.0023(3) 0.0102(3) -0.0073(3)
Ga(1) 0.0535(7) 0.0270(5) 0.0327(5) 0.0000 0.0019(5) 0.0000
Cl(1) 0.095(2) 0.048(1) 0.038(1) 0.0000 0.012(1) 0.0000
Cl(2) 0.066(2) 0.047(1) 0.060(2) 0.0000 0.022(1) 0.0000
Cl(3) 0.082(2) 0.048(1) 0.067(1) 0.017(1) -0.003(1) 0.0149(10)
S(1) 0.063(1) 0.0242(7) 0.0348(9) -0.0026(7) 0.0082(8) -0.0037(6)
S(2) 0.058(1) 0.0325(8) 0.0257(7) 0.0010(8) 0.0053(7) 0.0037(6)
C(1) 0.057(5) 0.033(4) 0.057(5) -0.003(4) 0.009(4) -0.002(3)
C(2) 0.052(4) 0.030(3) 0.044(4) -0.007(3) 0.008(3) 0.006(3)
C(3) 0.030(3) 0.031(3) 0.033(3) -0.004(3) 0.010(3) 0.002(2)
C(4) 0.037(3) 0.028(3) 0.031(3) 0.004(3) 0.006(3) 0.004(2)
C(5) 0.031(3) 0.034(3) 0.024(3) -0.003(3) 0.003(2) -0.002(2)
C(6) 0.031(3) 0.029(3) 0.032(3) 0.000(2) 0.006(3) -0.001(2)
C(7) 0.059(5) 0.031(3) 0.055(5) 0.005(3) 0.018(4) 0.005(3)
C(8) 0.059(5) 0.023(3) 0.062(5) 0.001(3) 0.024(4) 0.003(3)

loop_
_atom_type_symbol
_atom_type_description
_atom_type_scat_dispersion_real
_atom_type_scat_dispersion_imag
_atom_type_scat_source
C C 0.003 0.002
;International Tables for Crystallography
(1992, Vol. C, Tables 4.2.6.8 and 6.1.1.1)
;
H H 0.000 0.000
;International Tables for Crystallography
(1992, Vol. C, Table 6.1.1.2)
;
S S 0.125 0.123
;International Tables for Crystallography
(1992, Vol. C, Tables 4.2.6.8 and 6.1.1.1)
;
Se Se -0.093 2.226
;International Tables for Crystallography
(1992, Vol. C, Tables 4.2.6.8 and 6.1.1.1)
;
Ga Ga 0.231 1.608
;International Tables for Crystallography
(1992, Vol. C, Tables 4.2.6.8 and 6.1.1.1)
;
Cl Cl 0.148 0.159
;International Tables for Crystallography
(1992, Vol. C, Tables 4.2.6.8 and 6.1.1.1)
;

loop_
_geom_angle_atom_site_label_1
_geom_angle_atom_site_label_2
_geom_angle_atom_site_label_3
_geom_angle
_geom_angle_site_symmetry_2
_geom_angle_site_symmetry_3
_geom_angle_publ_flag
C(3) Se(1) C(5) 93.8(2) 1_555 1_555 yes
C(4) Se(2) C(5) 94.0(2) 1_555 1_555 yes
C(6) Se(3) C(7) 93.1(3) 1_555 1_555 yes
C(6) Se(4) C(8) 92.4(3) 1_555 1_555 yes
Cl(1) Ga(1) Cl(2) 109.0(1) 1_555 1_555 yes
Cl(1) Ga(1) Cl(3) 108.83(8) 1_555 1_555 yes
Cl(1) Ga(1) Cl(3) 108.83(8) 1_555 4_565 yes
Cl(2) Ga(1) Cl(3) 110.37(9) 1_555 1_555 yes
Cl(2) Ga(1) Cl(3) 110.37(9) 1_555 4_565 yes
Cl(3) Ga(1) Cl(3) 109.4(1) 1_555 4_565 yes
C(1) S(1) C(3) 101.6(3) 1_555 1_555 yes
C(2) S(2) C(4) 102.1(3) 1_555 1_555 yes
S(1) C(1) C(2) 114.3(5) 1_555 1_555 yes
S(1) C(1) H(1) 94(4) 1_555 1_555 no
S(1) C(1) H(2) 107(3) 1_555 1_555 no
C(2) C(1) H(1) 112(5) 1_555 1_555 no
C(2) C(1) H(2) 112(3) 1_555 1_555 no
H(1) C(1) H(2) 114(5) 1_555 1_555 no
S(2) C(2) C(1) 113.9(5) 1_555 1_555 yes
S(2) C(2) H(3) 105(3) 1_555 1_555 no
S(2) C(2) H(4) 117(4) 1_555 1_555 no
C(1) C(2) H(3) 107(4) 1_555 1_555 no
C(1) C(2) H(4) 104(4) 1_555 1_555 no
H(3) C(2) H(4) 107(5) 1_555 1_555 no
Se(1) C(3) S(1) 113.0(3) 1_555 1_555 yes
Se(1) C(3) C(4) 118.6(4) 1_555 1_555 yes
S(1) C(3) C(4) 128.4(5) 1_555 1_555 yes
Se(2) C(4) S(2) 112.9(3) 1_555 1_555 yes
Se(2) C(4) C(3) 118.8(4) 1_555 1_555 yes
S(2) C(4) C(3) 128.3(5) 1_555 1_555 yes
Se(1) C(5) Se(2) 114.6(3) 1_555 1_555 yes
Se(1) C(5) C(6) 121.8(4) 1_555 1_555 yes
Se(2) C(5) C(6) 123.5(4) 1_555 1_555 yes
Se(3) C(6) Se(4) 114.7(3) 1_555 1_555 yes
Se(3) C(6) C(5) 121.9(4) 1_555 1_555 yes
Se(4) C(6) C(5) 123.4(5) 1_555 1_555 yes
Se(3) C(7) C(8) 119.2(5) 1_555 1_555 yes
Se(3) C(7) H(5) 120(4) 1_555 1_555 no
C(8) C(7) H(5) 120(4) 1_555 1_555 no
Se(4) C(8) C(7) 120.5(5) 1_555 1_555 yes
Se(4) C(8) H(6) 109(5) 1_555 1_555 no
C(7) C(8) H(6) 130(5) 1_555 1_555 no

loop_
_geom_bond_atom_site_label_1
_geom_bond_atom_site_label_2
_geom_bond_distance
_geom_bond_site_symmetry_2
_geom_bond_publ_flag
Se(1) C(3) 1.903(6) . yes
Se(1) C(5) 1.886(6) . yes
Se(2) C(4) 1.896(6) . yes
Se(2) C(5) 1.883(6) . yes
Se(3) C(6) 1.885(6) . yes
Se(3) C(7) 1.867(7) . yes
Se(4) C(6) 1.892(6) . yes
Se(4) C(8) 1.868(7) . yes
Ga(1) Cl(1) 2.174(3) . yes
Ga(1) Cl(2) 2.165(3) . yes
Ga(1) Cl(3) 2.172(2) . yes
Ga(1) Cl(3) 2.172(2) 4_565 yes
S(1) C(1) 1.801(8) . yes
S(1) C(3) 1.740(6) . yes
S(2) C(2) 1.795(7) . yes
S(2) C(4) 1.736(6) . yes
C(1) C(2) 1.50(1) . yes
C(1) H(1) 0.91(7) . no
C(1) H(2) 1.08(6) . no
C(2) H(3) 1.04(7) . no
C(2) H(4) 0.93(6) . no
C(3) C(4) 1.347(8) . yes
C(5) C(6) 1.341(7) . yes
C(7) C(8) 1.32(1) . yes
C(7) H(5) 0.88(7) . no
C(8) H(6) 0.82(7) . no

loop_
_geom_contact_atom_site_label_1
_geom_contact_atom_site_label_2
_geom_contact_distance
_geom_contact_site_symmetry_2
Se(1) S(2) 3.536(2) 1_554
Cl(1) H(6) 3.14(7) 1_554
Cl(1) H(6) 3.14(7) 4_564
Cl(1) H(4) 3.15(6) 2_555
Cl(1) H(4) 3.15(6) 3_565
Cl(1) H(1) 3.37(8) 2_555
Cl(1) H(1) 3.37(8) 3_565
Cl(2) H(1) 2.99(7) 2_555
Cl(2) H(1) 2.99(7) 3_565
Cl(2) H(3) 3.00(7) 2_556
Cl(2) H(3) 3.00(7) 3_566
Cl(2) S(1) 3.557(2) 2_555
Cl(2) S(1) 3.557(2) 3_565
Cl(2) H(4) 3.56(6) 2_556
Cl(2) H(4) 3.56(6) 3_566
Cl(3) H(5) 2.80(7) .
Cl(3) H(3) 2.88(7) 3_666
Cl(3) H(6) 2.94(7) 1_554
Cl(3) H(2) 3.36(6) 3_666
Cl(3) C(2) 3.578(8) 3_666
Cl(3) C(7) 3.593(8) .
Cl(3) C(8) 3.599(8) 1_554
S(1) H(6) 3.55(8) 3_566
S(1) S(2) 3.570(2) 1_554
C(1) H(6) 3.56(8) 3_666
C(2) H(5) 3.38(7) 3_566
C(5) C(5) 3.59(1) 3_666
C(7) H(4) 2.98(6) 3_566
C(7) H(2) 3.04(6) 3_666
C(8) H(2) 2.72(6) 3_666
C(8) H(4) 3.07(6) 3_566
H(1) H(1) 2.8(1) 4_555
H(2) H(6) 2.57(10) 3_666
H(2) H(5) 2.99(9) 3_666
H(4) H(5) 2.68(9) 3_566
H(4) H(6) 2.88(10) 3_566

loop_
_geom_torsion_atom_site_label_1
_geom_torsion_atom_site_label_2
_geom_torsion_atom_site_label_3
_geom_torsion_atom_site_label_4
_geom_torsion
_geom_torsion_site_symmetry_1
_geom_torsion_site_symmetry_2
_geom_torsion_site_symmetry_3
_geom_torsion_site_symmetry_4
_geom_torsion_publ_flag
Se(1) C(3) S(1) C(1) 167.4(4) 1_555 1_555 1_555 1_555 yes
Se(1) C(3) C(4) Se(2) -0.9(7) 1_555 1_555 1_555 1_555 yes
Se(1) C(3) C(4) S(2) 180.0(4) 1_555 1_555 1_555 1_555 yes
Se(1) C(5) Se(2) C(4) -2.8(3) 1_555 1_555 1_555 1_555 yes
Se(1) C(5) C(6) Se(3) 0.3(8) 1_555 1_555 1_555 1_555 yes
Se(1) C(5) C(6) Se(4) -178.8(3) 1_555 1_555 1_555 1_555 yes
Se(2) C(4) S(2) C(2) 166.7(4) 1_555 1_555 1_555 1_555 yes
Se(2) C(4) C(3) S(1) -178.9(3) 1_555 1_555 1_555 1_555 yes
Se(2) C(5) Se(1) C(3) 2.4(3) 1_555 1_555 1_555 1_555 yes
Se(2) C(5) C(6) Se(3) 179.8(3) 1_555 1_555 1_555 1_555 yes
Se(2) C(5) C(6) Se(4) 0.7(8) 1_555 1_555 1_555 1_555 yes
Se(3) C(6) Se(4) C(8) 0.4(4) 1_555 1_555 1_555 1_555 yes
Se(3) C(7) C(8) Se(4) 0.5(9) 1_555 1_555 1_555 1_555 yes
Se(4) C(6) Se(3) C(7) -0.2(4) 1_555 1_555 1_555 1_555 yes
S(1) C(1) C(2) S(2) -68.9(7) 1_555 1_555 1_555 1_555 yes
S(1) C(3) Se(1) C(5) 177.4(3) 1_555 1_555 1_555 1_555 yes
S(1) C(3) C(4) S(2) 2.0(10) 1_555 1_555 1_555 1_555 yes
S(2) C(4) Se(2) C(5) -178.5(3) 1_555 1_555 1_555 1_555 yes
C(1) S(1) C(3) C(4) -14.5(7) 1_555 1_555 1_555 1_555 yes
C(1) C(2) S(2) C(4) 46.9(6) 1_555 1_555 1_555 1_555 yes
C(2) S(2) C(4) C(3) -14.2(7) 1_555 1_555 1_555 1_555 yes
C(2) C(1) S(1) C(3) 47.4(6) 1_555 1_555 1_555 1_555 yes
C(3) Se(1) C(5) C(6) -178.0(5) 1_555 1_555 1_555 1_555 yes
C(3) C(4) Se(2) C(5) 2.3(5) 1_555 1_555 1_555 1_555 yes
C(4) Se(2) C(5) C(6) 177.7(6) 1_555 1_555 1_555 1_555 yes
C(4) C(3) Se(1) C(5) -0.9(5) 1_555 1_555 1_555 1_555 yes
C(5) C(6) Se(3) C(7) -179.4(6) 1_555 1_555 1_555 1_555 yes
C(5) C(6) Se(4) C(8) 179.5(6) 1_555 1_555 1_555 1_555 yes
C(6) Se(3) C(7) C(8) -0.1(7) 1_555 1_555 1_555 1_555 yes
C(6) Se(4) C(8) C(7) -0.5(7) 1_555 1_555 1_555 1_555 yes
